data_2237776
loop_
_publ_author_name
'Haehnel, Martin'
'Hansen, Sven'
'Spannenberg, Anke'
'Beweries, Torsten'

_publ_section_title
;
 {<i>N</i>,<i>N</i>-Bis[bis(2,2,2-trifluoroethoxy)phosphanyl]methylamine-\k^2^<i>P</i>,<i>P</i>'}bis(\h^5^-cyclopentadienyl)titanium(II)
;
_journal_coeditor_code BT6910
_journal_issue 6
_journal_name_full 'Acta Crystallographica Section E'
_journal_page_first m346
_journal_paper_doi 10.1107/S1600536813014244
_journal_volume 69
_journal_year 2013
_chemical_formula_iupac '[Ti (C5 H5)2 (C9 H11 F12 N O4 P2)]'
_chemical_formula_moiety 'C19 H21 F12 N O4 P2 Ti'
_chemical_formula_sum 'C19 H21 F12 N O4 P2 Ti'
_chemical_formula_weight 665.21
_chemical_name_systematic
{<i>N</i>,<i>N</i>-Bis[bis(2,2,2-trifluoroethoxy)phosphanyl]methylamine-\k^2^<i>P</i>,<i>P</i>'}bis(\h^5^-cyclopentadienyl)titanium(II)
_space_group_IT_number 62
_space_group_name_Hall '-P 2ac 2n'
_symmetry_cell_setting orthorhombic
_symmetry_space_group_name_Hall '-P 2ac 2n'
_symmetry_space_group_name_H-M 'P n m a'
_atom_sites_solution_hydrogens geom
_atom_sites_solution_primary direct
_atom_sites_solution_secondary difmap
_audit_creation_method SHELXL-97
_cell_angle_alpha 90.00
_cell_angle_beta 90.00
_cell_angle_gamma 90.00
_cell_formula_units_Z 4
_cell_length_a 14.6494(2)
_cell_length_b 20.0535(3)
_cell_length_c 8.76940(10)
_cell_measurement_reflns_used 9979
_cell_measurement_temperature 150(2)
_cell_measurement_theta_max 28.60
_cell_measurement_theta_min 2.54
_cell_volume 2576.20(6)
_computing_cell_refinement 'SAINT (Bruker, 2009)'
_computing_data_collection 'APEX2 (Bruker, 2011)'
_computing_data_reduction 'SAINT (Bruker, 2009)'
_computing_molecular_graphics 'XP in SHELXTL (Sheldrick, 2008)'
_computing_publication_material 'SHELXTL (Sheldrick, 2008)'
_computing_structure_refinement 'SHELXL97 (Sheldrick, 2008)'
_computing_structure_solution 'SHELXS97 (Sheldrick, 2008)'
_diffrn_ambient_temperature 150(2)
_diffrn_detector_area_resol_mean 8.3333
_diffrn_measured_fraction_theta_full 1.000
_diffrn_measured_fraction_theta_max 1.000
_diffrn_measurement_device_type 'Bruker Kappa APEXII DUO'
_diffrn_measurement_method 'omega and phi scans'
_diffrn_radiation_monochromator 'curved graphite'
_diffrn_radiation_source 'fine-focus sealed tube'
_diffrn_radiation_type MoK\a
_diffrn_radiation_wavelength 0.71073
_diffrn_reflns_av_R_equivalents 0.0331
_diffrn_reflns_av_sigmaI/netI 0.0119
_diffrn_reflns_limit_h_max 19
_diffrn_reflns_limit_h_min -19
_diffrn_reflns_limit_k_max 24
_diffrn_reflns_limit_k_min -27
_diffrn_reflns_limit_l_max 11
_diffrn_reflns_limit_l_min -11
_diffrn_reflns_number 60903
_diffrn_reflns_theta_full 28.73
_diffrn_reflns_theta_max 28.73
_diffrn_reflns_theta_min 2.53
_exptl_absorpt_coefficient_mu 0.571
_exptl_absorpt_correction_T_max 1.00
_exptl_absorpt_correction_T_min 0.90
_exptl_absorpt_correction_type multi-scan
_exptl_absorpt_process_details '(SADABS; Bruker, 2008)'
_exptl_crystal_colour 'dark green'
_exptl_crystal_density_diffrn 1.715
_exptl_crystal_density_method 'not measured'
_exptl_crystal_description prism
_exptl_crystal_F_000 1336
_exptl_crystal_size_max 0.42
_exptl_crystal_size_mid 0.41
_exptl_crystal_size_min 0.16
_refine_diff_density_max 0.511
_refine_diff_density_min -0.403
_refine_ls_extinction_method none
_refine_ls_goodness_of_fit_ref 1.059
_refine_ls_hydrogen_treatment mixed
_refine_ls_matrix_type full
_refine_ls_number_parameters 191
_refine_ls_number_reflns 3420
_refine_ls_number_restraints 0
_refine_ls_restrained_S_all 1.059
_refine_ls_R_factor_all 0.0373
_refine_ls_R_factor_gt 0.0306
_refine_ls_shift/su_max 0.001
_refine_ls_shift/su_mean 0.000
_refine_ls_structure_factor_coef Fsqd
_refine_ls_weighting_details 'calc w=1/[\s^2^(Fo^2^)+(0.0339P)^2^+1.9223P] where P=(Fo^2^+2Fc^2^)/3'
_refine_ls_weighting_scheme calc
_refine_ls_wR_factor_gt 0.0745
_refine_ls_wR_factor_ref 0.0790
_reflns_number_gt 2988
_reflns_number_total 3420
_reflns_threshold_expression I>2sigma(I)
_cod_data_source_file bt6910.cif
_cod_data_source_block I
_cod_database_code 2237776
_cod_database_fobs_code 2237776

loop_
_symmetry_equiv_pos_as_xyz
'x, y, z'
'x+1/2, -y+1/2, -z+1/2'
'-x, y+1/2, -z'
'-x+1/2, -y, z+1/2'
'-x, -y, -z'
'-x-1/2, y-1/2, z-1/2'
'x, -y-1/2, z'
'x-1/2, y, -z-1/2'

loop_
_atom_site_type_symbol
_atom_site_label
_atom_site_fract_x
_atom_site_fract_y
_atom_site_fract_z
_atom_site_U_iso_or_equiv
_atom_site_adp_type
_atom_site_calc_flag
_atom_site_refinement_flags
_atom_site_occupancy
_atom_site_symmetry_multiplicity
C C1 0.92098(11) 0.13133(8) 0.72113(17) 0.0261(3) Uani d . 1 1
H H1A 0.9235 0.1703 0.6520 0.031 Uiso calc R 1 1
H H1B 0.8574 0.1259 0.7574 0.031 Uiso calc R 1 1
C C2 0.95209(12) 0.06964(8) 0.63952(18) 0.0296(3) Uani d . 1 1
C C3 0.88445(11) 0.07502(8) 1.1082(2) 0.0310(4) Uani d . 1 1
H H3A 0.9098 0.0719 1.2126 0.037 Uiso calc R 1 1
H H3B 0.9278 0.0537 1.0367 0.037 Uiso calc R 1 1
C C4 0.79412(13) 0.04136(9) 1.1005(2) 0.0379(4) Uani d . 1 1
C C5 0.79887(14) 0.2500 0.8632(3) 0.0228(4) Uani d S 1 2
H H5A 0.8034(17) 0.2500 0.752(3) 0.023(6) Uiso d S 1 2
H H5B 0.7653(14) 0.2887(10) 0.897(2) 0.033(5) Uiso d . 1 1
C C6 1.01942(18) 0.19336(12) 1.3387(2) 0.0528(6) Uani d . 1 1
H H6 0.9998 0.1483 1.3320 0.063 Uiso calc R 1 1
C C7 0.9650(2) 0.2500 1.3137(3) 0.0561(9) Uani d S 1 2
H H7 0.9025 0.2500 1.2850 0.067 Uiso calc SR 1 2
C C8 1.10686(16) 0.28522(10) 1.3748(2) 0.0437(5) Uani d . 1 1
H H8 1.1578 0.3131 1.3959 0.052 Uiso calc R 1 1
C C9 1.22452(11) 0.21453(9) 1.0707(3) 0.0404(5) Uani d . 1 1
H H9 1.2574 0.1868 1.1392 0.049 Uiso calc R 1 1
C C10 1.16817(10) 0.19273(8) 0.9531(2) 0.0336(4) Uani d . 1 1
H H10 1.1565 0.1476 0.9265 0.040 Uiso calc R 1 1
C C11 1.13093(15) 0.2500 0.8793(3) 0.0292(5) Uani d S 1 2
H H11 1.0891 0.2500 0.7964 0.035 Uiso calc SR 1 2
F F1 0.94470(9) 0.01516(5) 0.72635(13) 0.0447(3) Uani d . 1 1
F F2 1.03855(8) 0.07332(6) 0.59488(13) 0.0441(3) Uani d . 1 1
F F3 0.90112(9) 0.05987(6) 0.51500(12) 0.0455(3) Uani d . 1 1
F F4 0.80238(10) -0.02315(5) 1.13574(17) 0.0569(4) Uani d . 1 1
F F5 0.73432(10) 0.06669(6) 1.1954(2) 0.0734(5) Uani d . 1 1
F F6 0.75798(12) 0.04567(8) 0.96213(19) 0.0813(5) Uani d . 1 1
N N1 0.89119(11) 0.2500 0.93043(19) 0.0167(3) Uani d S 1 2
O O1 0.98087(7) 0.14063(5) 0.84642(12) 0.0253(2) Uani d . 1 1
O O2 0.87059(7) 0.14299(5) 1.06745(13) 0.0239(2) Uani d . 1 1
P P1 0.95613(2) 0.185927(17) 0.99495(4) 0.01645(9) Uani d . 1 1
Ti Ti1 1.07370(2) 0.2500 1.12354(4) 0.01905(9) Uani d S 1 2

loop_
_atom_site_aniso_label
_atom_site_aniso_U_11
_atom_site_aniso_U_22
_atom_site_aniso_U_33
_atom_site_aniso_U_12
_atom_site_aniso_U_13
_atom_site_aniso_U_23
C1 0.0296(7) 0.0269(7) 0.0217(7) 0.0021(6) -0.0017(6) -0.0068(6)
C2 0.0402(9) 0.0244(7) 0.0242(7) -0.0003(6) 0.0027(6) -0.0049(6)
C3 0.0308(8) 0.0214(7) 0.0409(9) -0.0025(6) -0.0028(7) 0.0091(7)
C4 0.0424(10) 0.0239(8) 0.0473(10) -0.0106(7) 0.0011(8) 0.0034(7)
C5 0.0146(9) 0.0275(11) 0.0263(10) 0.000 -0.0043(8) 0.000
C6 0.0838(16) 0.0552(13) 0.0192(8) -0.0323(12) -0.0119(9) 0.0102(8)
C7 0.0390(15) 0.113(3) 0.0162(11) 0.000 0.0021(10) 0.000
C8 0.0644(13) 0.0359(10) 0.0308(9) -0.0074(9) -0.0247(9) -0.0022(7)
C9 0.0156(7) 0.0351(9) 0.0707(13) 0.0046(6) -0.0038(8) 0.0044(9)
C10 0.0183(7) 0.0251(8) 0.0573(11) 0.0015(6) 0.0114(7) -0.0044(7)
C11 0.0196(9) 0.0327(11) 0.0354(12) 0.000 0.0116(9) 0.000
F1 0.0710(8) 0.0228(5) 0.0403(6) -0.0047(5) 0.0008(6) 0.0001(4)
F2 0.0448(6) 0.0437(6) 0.0437(6) 0.0072(5) 0.0161(5) -0.0106(5)
F3 0.0649(8) 0.0431(6) 0.0285(5) -0.0021(6) -0.0079(5) -0.0152(5)
F4 0.0704(8) 0.0208(5) 0.0794(9) -0.0123(5) 0.0114(7) 0.0060(6)
F5 0.0586(8) 0.0395(7) 0.1222(13) -0.0053(6) 0.0509(9) 0.0120(8)
F6 0.0961(12) 0.0685(10) 0.0791(10) -0.0436(9) -0.0491(9) 0.0132(8)
N1 0.0136(7) 0.0184(7) 0.0180(7) 0.000 -0.0020(6) 0.000
O1 0.0226(5) 0.0269(5) 0.0263(5) 0.0036(4) -0.0020(4) -0.0097(4)
O2 0.0197(5) 0.0187(5) 0.0335(6) -0.0029(4) 0.0012(4) 0.0048(4)
P1 0.01472(15) 0.01642(16) 0.01822(16) -0.00044(12) -0.00029(12) -0.00094(12)
Ti1 0.01473(16) 0.01974(17) 0.02269(18) 0.000 -0.00488(13) 0.000

loop_
_atom_type_symbol
_atom_type_description
_atom_type_scat_dispersion_real
_atom_type_scat_dispersion_imag
_atom_type_scat_source
C C 0.0033 0.0016 'International Tables Vol C Tables 4.2.6.8 and 6.1.1.4'
H H 0.0000 0.0000 'International Tables Vol C Tables 4.2.6.8 and 6.1.1.4'
N N 0.0061 0.0033 'International Tables Vol C Tables 4.2.6.8 and 6.1.1.4'
O O 0.0106 0.0060 'International Tables Vol C Tables 4.2.6.8 and 6.1.1.4'
F F 0.0171 0.0103 'International Tables Vol C Tables 4.2.6.8 and 6.1.1.4'
P P 0.1023 0.0942 'International Tables Vol C Tables 4.2.6.8 and 6.1.1.4'
Ti Ti 0.2776 0.4457 'International Tables Vol C Tables 4.2.6.8 and 6.1.1.4'

loop_
_geom_angle_atom_site_label_1
_geom_angle_atom_site_label_2
_geom_angle_atom_site_label_3
_geom_angle_site_symmetry_1
_geom_angle_site_symmetry_3
_geom_angle
O1 C1 C2 . . 106.86(13)
O1 C1 H1A . . 110.3
C2 C1 H1A . . 110.3
O1 C1 H1B . . 110.3
C2 C1 H1B . . 110.3
H1A C1 H1B . . 108.6
F2 C2 F1 . . 106.91(14)
F2 C2 F3 . . 107.46(13)
F1 C2 F3 . . 107.48(14)
F2 C2 C1 . . 112.62(14)
F1 C2 C1 . . 112.20(13)
F3 C2 C1 . . 109.92(14)
O2 C3 C4 . . 107.24(14)
O2 C3 H3A . . 110.3
C4 C3 H3A . . 110.3
O2 C3 H3B . . 110.3
C4 C3 H3B . . 110.3
H3A C3 H3B . . 108.5
F5 C4 F6 . . 106.78(19)
F5 C4 F4 . . 106.79(15)
F6 C4 F4 . . 108.12(16)
F5 C4 C3 . . 112.95(16)
F6 C4 C3 . . 111.54(16)
F4 C4 C3 . . 110.41(16)
N1 C5 H5A . . 109.7(15)
N1 C5 H5B . . 110.2(12)
H5A C5 H5B . . 109.9(14)
C8 C6 C7 7_565 . 108.0(2)
C8 C6 Ti1 7_565 . 73.76(12)
C7 C6 Ti1 . . 71.01(13)
C8 C6 H6 7_565 . 126.0
C7 C6 H6 . . 126.0
Ti1 C6 H6 . . 121.0
C6 C7 C6 7_565 . 107.9(3)
C6 C7 Ti1 7_565 . 73.80(14)
C6 C7 Ti1 . . 73.80(14)
C6 C7 H7 7_565 . 126.0
C6 C7 H7 . . 126.0
Ti1 C7 H7 . . 118.3
C6 C8 C8 7_565 7_565 108.03(13)
C6 C8 Ti1 7_565 . 71.93(10)
C8 C8 Ti1 7_565 . 72.62(5)
C6 C8 H8 7_565 . 126.0
C8 C8 H8 7_565 . 126.0
Ti1 C8 H8 . . 121.2
C10 C9 C9 . 7_565 108.31(10)
C10 C9 Ti1 . . 71.69(9)
C9 C9 Ti1 7_565 . 72.51(4)
C10 C9 H9 . . 125.8
C9 C9 H9 7_565 . 125.8
Ti1 C9 H9 . . 121.7
C9 C10 C11 . . 108.07(16)
C9 C10 Ti1 . . 73.91(10)
C11 C10 Ti1 . . 70.63(11)
C9 C10 H10 . . 126.0
C11 C10 H10 . . 126.0
Ti1 C10 H10 . . 121.2
C10 C11 C10 . 7_565 107.2(2)
C10 C11 Ti1 . . 73.56(12)
C10 C11 Ti1 7_565 . 73.56(12)
C10 C11 H11 . . 126.4
C10 C11 H11 7_565 . 126.4
Ti1 C11 H11 . . 118.5
C5 N1 P1 . 7_565 130.36(4)
C5 N1 P1 . . 130.36(4)
P1 N1 P1 7_565 . 98.51(8)
C1 O1 P1 . . 123.73(9)
C3 O2 P1 . . 119.25(10)
O1 P1 O2 . . 100.73(6)
O1 P1 N1 . . 106.29(7)
O2 P1 N1 . . 95.62(6)
O1 P1 Ti1 . . 120.60(4)
O2 P1 Ti1 . . 129.57(4)
N1 P1 Ti1 . . 98.74(4)
O1 P1 P1 . 7_565 123.89(4)
O2 P1 P1 . 7_565 121.50(4)
Ti1 P1 P1 . 7_565 58.029(9)
C11 Ti1 C7 . . 157.70(10)
C11 Ti1 C10 . . 35.81(6)
C7 Ti1 C10 . . 150.58(4)
C11 Ti1 C10 . 7_565 35.81(6)
C7 Ti1 C10 . 7_565 150.58(4)
C10 Ti1 C10 . 7_565 58.82(8)
C11 Ti1 C6 . 7_565 150.94(6)
C7 Ti1 C6 . 7_565 35.18(8)
C10 Ti1 C6 . 7_565 162.62(7)
C10 Ti1 C6 7_565 7_565 118.54(8)
C11 Ti1 C6 . . 150.94(6)
C7 Ti1 C6 . . 35.18(8)
C10 Ti1 C6 . . 118.54(8)
C10 Ti1 C6 7_565 . 162.61(7)
C6 Ti1 C6 7_565 . 58.05(12)
C11 Ti1 C8 . 7_565 142.46(8)
C7 Ti1 C8 . 7_565 57.85(9)
C10 Ti1 C8 . 7_565 109.11(7)
C10 Ti1 C8 7_565 7_565 128.38(8)
C6 Ti1 C8 7_565 7_565 57.57(7)
C6 Ti1 C8 . 7_565 34.30(8)
C11 Ti1 C8 . . 142.46(8)
C7 Ti1 C8 . . 57.85(9)
C10 Ti1 C8 . . 128.38(8)
C10 Ti1 C8 7_565 . 109.11(7)
C6 Ti1 C8 7_565 . 34.30(8)
C6 Ti1 C8 . . 57.57(7)
C8 Ti1 C8 7_565 . 34.76(9)
C11 Ti1 C9 . . 58.49(8)
C7 Ti1 C9 . . 141.84(8)
C10 Ti1 C9 . . 34.39(7)
C10 Ti1 C9 7_565 . 57.99(6)
C6 Ti1 C9 7_565 . 128.36(8)
C6 Ti1 C9 . . 109.21(9)
C8 Ti1 C9 7_565 . 84.32(8)
C8 Ti1 C9 . . 94.62(8)
C11 Ti1 C9 . 7_565 58.49(8)
C7 Ti1 C9 . 7_565 141.84(8)
C10 Ti1 C9 . 7_565 57.99(6)
C10 Ti1 C9 7_565 7_565 34.39(7)
C6 Ti1 C9 7_565 7_565 109.21(9)
C6 Ti1 C9 . 7_565 128.36(8)
C8 Ti1 C9 7_565 7_565 94.62(8)
C8 Ti1 C9 . 7_565 84.32(8)
C9 Ti1 C9 . 7_565 34.97(9)
C11 Ti1 P1 . 7_565 79.98(5)
C7 Ti1 P1 . 7_565 81.14(6)
C10 Ti1 P1 . 7_565 112.52(5)
C10 Ti1 P1 7_565 7_565 82.12(4)
C6 Ti1 P1 7_565 7_565 82.91(5)
C6 Ti1 P1 . 7_565 112.97(7)
C8 Ti1 P1 7_565 7_565 137.48(6)
C8 Ti1 P1 . 7_565 114.88(5)
C9 Ti1 P1 . 7_565 136.94(6)
C9 Ti1 P1 7_565 7_565 114.36(5)
C11 Ti1 P1 . . 79.98(5)
C7 Ti1 P1 . . 81.14(6)
C10 Ti1 P1 . . 82.12(4)
C10 Ti1 P1 7_565 . 112.52(5)
C6 Ti1 P1 7_565 . 112.97(7)
C6 Ti1 P1 . . 82.91(5)
C8 Ti1 P1 7_565 . 114.88(5)
C8 Ti1 P1 . . 137.48(6)
C9 Ti1 P1 . . 114.35(5)
C9 Ti1 P1 7_565 . 136.94(6)
P1 Ti1 P1 7_565 . 63.942(18)

loop_
_geom_bond_atom_site_label_1
_geom_bond_atom_site_label_2
_geom_bond_site_symmetry_2
_geom_bond_distance
C1 O1 . 1.4183(18)
C1 C2 . 1.500(2)
C1 H1A . 0.9900
C1 H1B . 0.9900
C2 F2 . 1.328(2)
C2 F1 . 1.3360(19)
C2 F3 . 1.3374(19)
C3 O2 . 1.4235(18)
C3 C4 . 1.487(2)
C3 H3A . 0.9900
C3 H3B . 0.9900
C4 F5 . 1.311(2)
C4 F6 . 1.327(2)
C4 F4 . 1.336(2)
C5 N1 . 1.475(2)
C5 H5A . 0.98(3)
C5 H5B . 0.97(2)
C6 C8 7_565 1.388(3)
C6 C7 . 1.405(3)
C6 Ti1 . 2.3412(19)
C6 H6 . 0.9500
C7 C6 7_565 1.405(3)
C7 Ti1 . 2.305(3)
C7 H7 . 0.9500
C8 C6 7_565 1.388(3)
C8 C8 7_565 1.413(4)
C8 Ti1 . 2.3644(18)
C8 H8 . 0.9500
C9 C10 . 1.392(3)
C9 C9 7_565 1.422(4)
C9 Ti1 . 2.3670(17)
C9 H9 . 0.9500
C10 C11 . 1.427(2)
C10 Ti1 . 2.3387(17)
C10 H10 . 0.9500
C11 C10 7_565 1.427(2)
C11 Ti1 . 2.300(2)
C11 H11 . 0.9500
N1 P1 7_565 1.6959(11)
N1 P1 . 1.6959(11)
O1 P1 . 1.6287(11)
O2 P1 . 1.6481(10)
P1 Ti1 . 2.4266(4)
P1 P1 7_565 2.5697(7)
Ti1 C10 7_565 2.3387(17)
Ti1 C6 7_565 2.3412(19)
Ti1 C8 7_565 2.3644(18)
Ti1 C9 7_565 2.3670(17)
Ti1 P1 7_565 2.4266(4)
